data_7135086
loop_
_publ_author_name
'Gonzalez, Andres'
'Casnati, Alessandra'
'Willingshofer, Moritz'
'Radovic, Aleksa'
'Cutsail, 3rd, George E'
'Demeshko, Serhiy'
'Meyer, Franc'
'Werncke, C. Gunnar'

_publ_section_title
;
 The flexible behaviour of a trigonal arylimido iron complex.
;
_journal_issue 93
_journal_name_full 'Chemical communications (Cambridge, England)'
_journal_page_first 18440
_journal_page_last 18443
_journal_paper_doi 10.1039/d5cc05205j
_journal_volume 61
_journal_year 2025
_chemical_formula_moiety 'C59 H105 Fe K N7 O8 Si4, 1[C4H8O], 2[C4H10O]'
_chemical_formula_sum 'C71 H133 Fe K N7 O11 Si4'
_chemical_formula_weight 1468.15
_space_group_crystal_system monoclinic
_space_group_IT_number 14
_space_group_name_Hall '-P 2ybc'
_space_group_name_H-M_alt 'P 1 21/c 1'
_atom_sites_solution_hydrogens geom
_atom_sites_solution_primary dual
_audit_creation_date 2025-02-04
_audit_creation_method
;
Olex2 1.5
(compiled 2024.02.16 svn.r378c4104 for OlexSys, GUI svn.r6928)
;
_audit_update_record
;
2025-02-05 deposited with the CCDC.	2025-10-15 downloaded from the CCDC.
;
_cell_angle_alpha 90
_cell_angle_beta 106.419(3)
_cell_angle_gamma 90
_cell_formula_units_Z 4
_cell_length_a 18.1150(19)
_cell_length_b 19.364(2)
_cell_length_c 25.348(3)
_cell_measurement_reflns_used 9707
_cell_measurement_temperature 100.00
_cell_measurement_theta_max 23.221
_cell_measurement_theta_min 2.264
_cell_volume 8528.9(16)
_computing_cell_refinement 'SAINT V8.38A (Bruker, 2018)'
_computing_data_reduction 'SAINT V8.38A (Bruker, 2018)'
_computing_molecular_graphics 'Olex2 1.5 (Dolomanov et al., 2009)'
_computing_publication_material 'Olex2 1.5 (Dolomanov et al., 2009)'
_computing_structure_refinement 'XL  (Sheldrick, 2008)'
_computing_structure_solution 'XT  (Sheldrick, 2015)'
_diffrn_ambient_temperature 100.00
_diffrn_measured_fraction_theta_full 0.999
_diffrn_measured_fraction_theta_max 0.999
_diffrn_measurement_device_type 'Bruker APEX-II CCD'
_diffrn_measurement_method '\f and \w scans'
_diffrn_radiation_type MoK\a
_diffrn_radiation_wavelength 0.71073
_diffrn_reflns_av_R_equivalents 0.1471
_diffrn_reflns_av_unetI/netI 0.0806
_diffrn_reflns_Laue_measured_fraction_full 0.999
_diffrn_reflns_Laue_measured_fraction_max 0.999
_diffrn_reflns_limit_h_max 21
_diffrn_reflns_limit_h_min -21
_diffrn_reflns_limit_k_max 23
_diffrn_reflns_limit_k_min -23
_diffrn_reflns_limit_l_max 30
_diffrn_reflns_limit_l_min -30
_diffrn_reflns_number 180471
_diffrn_reflns_point_group_measured_fraction_full 0.999
_diffrn_reflns_point_group_measured_fraction_max 0.999
_diffrn_reflns_theta_full 25.242
_diffrn_reflns_theta_max 25.500
_diffrn_reflns_theta_min 1.933
_diffrn_source_current 1.0
_diffrn_source_power 0.05
_diffrn_source_voltage 50.0
_diffrn_standards_number 0
_exptl_absorpt_coefficient_mu 0.336
_exptl_absorpt_correction_T_max 0.7454
_exptl_absorpt_correction_T_min 0.6067
_exptl_absorpt_correction_type multi-scan
_exptl_absorpt_process_details
;
SADABS-2016/2 (Bruker,2016/2) was used for absorption correction.
wR2(int) was 0.1394 before and 0.0812 after correction.
The Ratio of minimum to maximum transmission is 0.8139.
The \l/2 correction factor is Not present.
;
_exptl_crystal_colour 'clear red'
_exptl_crystal_colour_lustre clear
_exptl_crystal_colour_primary red
_exptl_crystal_density_diffrn 1.143
_exptl_crystal_description plank
_exptl_crystal_F_000 3188
_exptl_crystal_size_max 0.301
_exptl_crystal_size_mid 0.097
_exptl_crystal_size_min 0.069
_refine_diff_density_max 0.431
_refine_diff_density_min -0.773
_refine_diff_density_rms 0.076
_refine_ls_extinction_method none
_refine_ls_goodness_of_fit_ref 1.090
_refine_ls_hydrogen_treatment constr
_refine_ls_matrix_type full
_refine_ls_number_parameters 742
_refine_ls_number_reflns 15869
_refine_ls_number_restraints 0
_refine_ls_restrained_S_all 1.090
_refine_ls_R_factor_all 0.1159
_refine_ls_R_factor_gt 0.0759
_refine_ls_shift/su_max 0.001
_refine_ls_shift/su_mean 0.000
_refine_ls_structure_factor_coef Fsqd
_refine_ls_weighting_details 'w=1/[\s^2^(Fo^2^)+(0.1212P)^2^+2.3637P] where P=(Fo^2^+2Fc^2^)/3'
_refine_ls_weighting_scheme calc
_refine_ls_wR_factor_gt 0.2083
_refine_ls_wR_factor_ref 0.2198
_reflns_Friedel_coverage 0.000
_reflns_number_gt 10160
_reflns_number_total 15869
_reflns_threshold_expression 'I > 2\s(I)'
_cod_data_source_file d5cc05205j2.cif
_cod_data_source_block 2
_cod_depositor_comments 'Adding full bibliography for 7135086--7135089.cif.'
_cod_original_cell_volume 8528.7(16)
_cod_database_code 7135086
_shelx_shelxl_version_number 2019/1
_shelx_space_group_comment
;
The symmetry employed for this shelxl refinement is uniquely defined
by the following loop, which should always be used as a source of
symmetry information in preference to the above space-group names.
They are only intended as comments.
;
_olex2_refinement_description
;
1.a Secondary CH2 refined with riding coordinates:
 C51(H51A,H51B), C50(H50A,H50B), C49(H49A,H49B), C52(H52A,H52B), C53(H53A,
 H53B), C48(H48A,H48B), C47(H47A,H47B), C57(H57A,H57B), C58(H58A,H58B),
 C59(H59A,H59B), C56(H56A,H56B), C55(H55A,H55B), C44(H44A,H44B), C54(H54A,H54B),
  C46(H46A,H46B), C45(H45A,H45B), C43(H43A,H43B), C42(H42A,H42B)
1.b Aromatic/amide H refined with riding coordinates:
 C17(H17), C37(H37), C35(H35), C19(H19), C28(H28), C26(H26)
1.c Idealised Me refined as rotating group:
 C21(H21A,H21B,H21C), C23(H23A,H23B,H23C), C41(H41A,H41B,H41C), C30(H30A,H30B,
 H30C), C31(H31A,H31B,H31C), C39(H39A,H39B,H39C), C9(H9A,H9B,H9C), C40(H40A,
 H40B,H40C), C5(H5A,H5B,H5C), C7(H7A,H7B,H7C), C6(H6A,H6B,H6C), C22(H22A,H22B,
 H22C), C4(H4A,H4B,H4C), C2(H2A,H2B,H2C), C8(H8A,H8B,H8C), C10(H10A,H10B,H10C),
 C32(H32A,H32B,H32C), C3(H3A,H3B,H3C), C12(H12A,H12B,H12C), C1(H1A,H1B,H1C),
 C11(H11A,H11B,H11C)
;
_smtbx_masks_void_probe_radius 1.2
_smtbx_masks_void_truncation_radius 1.2
_olex2_submission_special_instructions 'No special instructions were received'

loop_
_space_group_symop_operation_xyz
'x, y, z'
'-x, y+1/2, -z+1/2'
'-x, -y, -z'
'x, -y-1/2, z-1/2'

loop_
_atom_site_label
_atom_site_type_symbol
_atom_site_fract_x
_atom_site_fract_y
_atom_site_fract_z
_atom_site_U_iso_or_equiv
_atom_site_adp_type
_atom_site_occupancy
_atom_site_site_symmetry_order
_atom_site_calc_flag
_atom_site_refinement_flags_posn
_atom_site_refinement_flags_adp
_atom_site_refinement_flags_occupancy
_atom_site_disorder_assembly
_atom_site_disorder_group
Fe1 Fe 0.21092(3) 0.64064(3) 0.39126(2) 0.03254(17) Uani 1 1 d . . . . .
K1 K 0.68365(5) 0.87804(5) 0.69800(4) 0.0372(2) Uani 1 1 d . . . . .
Si2 Si 0.31282(7) 0.53753(6) 0.34027(5) 0.0399(3) Uani 1 1 d . . . . .
Si1 Si 0.24879(8) 0.66716(7) 0.28074(5) 0.0454(3) Uani 1 1 d . . . . .
Si3 Si 0.08388(7) 0.74421(7) 0.40608(5) 0.0450(3) Uani 1 1 d . . . . .
Si4 Si 0.03679(7) 0.61329(7) 0.33862(6) 0.0520(4) Uani 1 1 d . . . . .
O1 O 0.27535(15) 0.70793(13) 0.43667(11) 0.0353(6) Uani 1 1 d . . . . .
O2 O 0.23055(15) 0.58024(13) 0.45256(10) 0.0330(6) Uani 1 1 d . . . . .
O5 O 0.55973(16) 0.81045(14) 0.62765(11) 0.0387(7) Uani 1 1 d . . . . .
O6 O 0.52930(16) 0.91308(14) 0.69643(11) 0.0402(7) Uani 1 1 d . . . . .
N3 N 0.31690(17) 0.64606(15) 0.51947(12) 0.0294(7) Uani 1 1 d . . . . .
N5 N 0.28456(18) 0.53652(16) 0.53876(12) 0.0321(7) Uani 1 1 d . . . . .
O8 O 0.77238(17) 0.75574(16) 0.72927(13) 0.0502(8) Uani 1 1 d . . . . .
O4 O 0.76264(19) 0.92684(17) 0.62388(14) 0.0583(9) Uani 1 1 d . . . . .
N1 N 0.25629(19) 0.61067(16) 0.33451(13) 0.0362(8) Uani 1 1 d . . . . .
N4 N 0.3612(2) 0.75559(17) 0.51161(14) 0.0416(9) Uani 1 1 d . . . . .
O3 O 0.7561(2) 1.00835(17) 0.71249(14) 0.0611(9) Uani 1 1 d . . . . .
N2 N 0.10541(19) 0.67193(18) 0.37296(14) 0.0405(8) Uani 1 1 d . . . . .
O7 O 0.72689(19) 0.8369(2) 0.80719(12) 0.0646(10) Uani 1 1 d . . . . .
C13 C 0.3174(2) 0.7059(2) 0.48700(15) 0.0301(9) Uani 1 1 d . . . . .
C14 C 0.2752(2) 0.5847(2) 0.50263(16) 0.0309(9) Uani 1 1 d . . . . .
C15 C 0.3701(2) 0.64756(19) 0.57432(16) 0.0316(9) Uani 1 1 d . . . . .
N7 N 0.7101(2) 0.7820(2) 0.61195(15) 0.0487(9) Uani 1 1 d . . . . .
C33 C 0.2427(2) 0.4742(2) 0.52428(15) 0.0309(9) Uani 1 1 d . . . . .
N6 N 0.6556(2) 0.9743(2) 0.78248(16) 0.0580(11) Uani 1 1 d . . . . .
C34 C 0.2832(2) 0.4132(2) 0.52172(16) 0.0352(9) Uani 1 1 d . . . . .
C16 C 0.3462(2) 0.6735(2) 0.61770(16) 0.0342(9) Uani 1 1 d . . . . .
C17 C 0.3992(2) 0.6784(2) 0.66831(17) 0.0402(10) Uani 1 1 d . . . . .
H17 H 0.383109 0.696322 0.698139 0.048 Uiso 1 1 calc R U . . .
C20 C 0.4461(2) 0.62436(19) 0.58237(17) 0.0337(9) Uani 1 1 d . . . . .
C38 C 0.1633(2) 0.4706(2) 0.51918(16) 0.0383(10) Uani 1 1 d . . . . .
C37 C 0.1269(2) 0.4067(2) 0.50947(16) 0.0403(10) Uani 1 1 d . . . . .
H37 H 0.073134 0.404529 0.505177 0.048 Uiso 1 1 calc R U . . .
C21 C 0.2651(2) 0.6974(2) 0.61004(18) 0.0416(10) Uani 1 1 d . . . . .
H21A H 0.254806 0.737873 0.585871 0.062 Uiso 1 1 calc R U . . .
H21B H 0.258069 0.709642 0.645826 0.062 Uiso 1 1 calc R U . . .
H21C H 0.229343 0.660205 0.593418 0.062 Uiso 1 1 calc R U . . .
C36 C 0.1660(2) 0.3461(2) 0.50578(16) 0.0376(10) Uani 1 1 d . . . . .
C23 C 0.4706(2) 0.5952(2) 0.53542(16) 0.0369(9) Uani 1 1 d . . . . .
H23A H 0.433558 0.560071 0.516599 0.055 Uiso 1 1 calc R U . . .
H23B H 0.521655 0.574203 0.549304 0.055 Uiso 1 1 calc R U . . .
H23C H 0.472710 0.632265 0.509536 0.055 Uiso 1 1 calc R U . . .
C35 C 0.2433(3) 0.3508(2) 0.51206(17) 0.0428(10) Uani 1 1 d . . . . .
H35 H 0.270974 0.309832 0.509727 0.051 Uiso 1 1 calc R U . . .
C19 C 0.4968(2) 0.6301(2) 0.63408(16) 0.0351(9) Uani 1 1 d . . . . .
H19 H 0.548113 0.614325 0.640025 0.042 Uiso 1 1 calc R U . . .
C51 C 0.4777(2) 0.8577(2) 0.67613(17) 0.0413(10) Uani 1 1 d . . . . .
H51A H 0.424250 0.872752 0.672430 0.050 Uiso 1 1 calc R U . . .
H51B H 0.489690 0.818581 0.702346 0.050 Uiso 1 1 calc R U . . .
C50 C 0.4848(2) 0.8349(2) 0.62122(17) 0.0395(10) Uani 1 1 d . . . . .
H50A H 0.447127 0.797793 0.606162 0.047 Uiso 1 1 calc R U . . .
H50B H 0.473961 0.874123 0.595147 0.047 Uiso 1 1 calc R U . . .
C24 C 0.3685(2) 0.8165(2) 0.48288(17) 0.0375(10) Uani 1 1 d . . . . .
C18 C 0.4751(2) 0.6583(2) 0.67783(17) 0.0409(10) Uani 1 1 d . . . . .
C25 C 0.3381(3) 0.8775(2) 0.49729(17) 0.0429(11) Uani 1 1 d . . . . .
C29 C 0.4127(3) 0.8176(2) 0.44607(17) 0.0433(11) Uani 1 1 d . . . . .
C41 C 0.1212(3) 0.5355(2) 0.5262(2) 0.0504(12) Uani 1 1 d . . . . .
H41A H 0.148045 0.557699 0.561054 0.076 Uiso 1 1 calc R U . . .
H41B H 0.068591 0.523794 0.526335 0.076 Uiso 1 1 calc R U . . .
H41C H 0.119447 0.567152 0.495699 0.076 Uiso 1 1 calc R U . . .
C49 C 0.5666(3) 0.7860(2) 0.57599(17) 0.0465(11) Uani 1 1 d . . . . .
H49A H 0.568718 0.825554 0.551700 0.056 Uiso 1 1 calc R U . . .
H49B H 0.521500 0.757224 0.557649 0.056 Uiso 1 1 calc R U . . .
C30 C 0.4432(3) 0.7529(2) 0.42813(18) 0.0495(12) Uani 1 1 d . . . . .
H30A H 0.478503 0.730369 0.460030 0.074 Uiso 1 1 calc R U . . .
H30B H 0.470715 0.764040 0.401047 0.074 Uiso 1 1 calc R U . . .
H30C H 0.400352 0.721617 0.411514 0.074 Uiso 1 1 calc R U . . .
C52 C 0.5185(3) 0.9411(2) 0.74476(17) 0.0463(11) Uani 1 1 d . . . . .
H52A H 0.524532 0.904427 0.772845 0.056 Uiso 1 1 calc R U . . .
H52B H 0.465733 0.960019 0.737045 0.056 Uiso 1 1 calc R U . . .
C27 C 0.4028(3) 0.9426(2) 0.44181(19) 0.0469(11) Uani 1 1 d . . . . .
C31 C 0.2867(3) 0.8751(2) 0.5350(2) 0.0544(12) Uani 1 1 d . . . . .
H31A H 0.241463 0.846646 0.518219 0.082 Uiso 1 1 calc R U . . .
H31B H 0.270274 0.922065 0.540669 0.082 Uiso 1 1 calc R U . . .
H31C H 0.315174 0.855164 0.570398 0.082 Uiso 1 1 calc R U . . .
C28 C 0.4296(3) 0.8818(2) 0.42594(18) 0.0481(11) Uani 1 1 d . . . . .
H28 H 0.460084 0.883086 0.400988 0.058 Uiso 1 1 calc R U . . .
C26 C 0.3562(3) 0.9399(2) 0.47587(19) 0.0471(11) Uani 1 1 d . . . . .
H26 H 0.335469 0.981608 0.485286 0.057 Uiso 1 1 calc R U . . .
C53 C 0.5757(3) 0.9972(3) 0.76622(19) 0.0533(12) Uani 1 1 d . . . . .
H53A H 0.569454 1.033101 0.737511 0.064 Uiso 1 1 calc R U . . .
H53B H 0.564126 1.018712 0.798392 0.064 Uiso 1 1 calc R U . . .
C39 C 0.3676(3) 0.4153(2) 0.5296(2) 0.0531(12) Uani 1 1 d . . . . .
H39A H 0.378007 0.436414 0.497291 0.080 Uiso 1 1 calc R U . . .
H39B H 0.388186 0.368201 0.534305 0.080 Uiso 1 1 calc R U . . .
H39C H 0.392222 0.442672 0.562358 0.080 Uiso 1 1 calc R U . . .
C9 C 0.1400(3) 0.8229(2) 0.3982(2) 0.0555(13) Uani 1 1 d . . . . .
H9A H 0.195135 0.812238 0.409811 0.083 Uiso 1 1 calc R U . . .
H9B H 0.129329 0.860295 0.421078 0.083 Uiso 1 1 calc R U . . .
H9C H 0.124937 0.837462 0.359588 0.083 Uiso 1 1 calc R U . . .
C40 C 0.1232(3) 0.2778(2) 0.4967(2) 0.0515(12) Uani 1 1 d . . . . .
H40A H 0.116404 0.262307 0.458848 0.077 Uiso 1 1 calc R U . . .
H40B H 0.072714 0.283793 0.503123 0.077 Uiso 1 1 calc R U . . .
H40C H 0.152884 0.243308 0.522342 0.077 Uiso 1 1 calc R U . . .
C5 C 0.3041(3) 0.4960(3) 0.27197(18) 0.0516(12) Uani 1 1 d . . . . .
H5A H 0.249861 0.486108 0.253642 0.077 Uiso 1 1 calc R U . . .
H5B H 0.333591 0.452901 0.277484 0.077 Uiso 1 1 calc R U . . .
H5C H 0.324315 0.527426 0.249068 0.077 Uiso 1 1 calc R U . . .
C48 C 0.6394(3) 0.7439(2) 0.5864(2) 0.0500(12) Uani 1 1 d . . . . .
H48A H 0.635761 0.704427 0.610395 0.060 Uiso 1 1 calc R U . . .
H48B H 0.642762 0.724777 0.550927 0.060 Uiso 1 1 calc R U . . .
C7 C 0.1017(3) 0.7264(3) 0.4807(2) 0.0566(13) Uani 1 1 d . . . . .
H7A H 0.065344 0.691279 0.485836 0.085 Uiso 1 1 calc R U . . .
H7B H 0.094697 0.768926 0.499686 0.085 Uiso 1 1 calc R U . . .
H7C H 0.154446 0.709507 0.496007 0.085 Uiso 1 1 calc R U . . .
C6 C 0.2835(3) 0.4674(2) 0.3806(2) 0.0587(14) Uani 1 1 d . . . . .
H6A H 0.282637 0.485302 0.416565 0.088 Uiso 1 1 calc R U . . .
H6B H 0.320279 0.429157 0.385690 0.088 Uiso 1 1 calc R U . . .
H6C H 0.232011 0.450783 0.360662 0.088 Uiso 1 1 calc R U . . .
C22 C 0.5334(3) 0.6646(3) 0.73398(18) 0.0542(12) Uani 1 1 d . . . . .
H22A H 0.560047 0.620447 0.744026 0.081 Uiso 1 1 calc R U . . .
H22B H 0.506878 0.677026 0.761382 0.081 Uiso 1 1 calc R U . . .
H22C H 0.571008 0.700583 0.732750 0.081 Uiso 1 1 calc R U . . .
C47 C 0.7312(3) 0.8236(3) 0.5704(2) 0.0615(14) Uani 1 1 d . . . . .
H47A H 0.684709 0.847634 0.547966 0.074 Uiso 1 1 calc R U . . .
H47B H 0.749319 0.792407 0.545724 0.074 Uiso 1 1 calc R U . . .
C57 C 0.7702(3) 0.7304(3) 0.7809(2) 0.0643(14) Uani 1 1 d . . . . .
H57A H 0.809055 0.693389 0.793064 0.077 Uiso 1 1 calc R U . . .
H57B H 0.718844 0.710564 0.777975 0.077 Uiso 1 1 calc R U . . .
C4 C 0.4160(3) 0.5584(3) 0.3719(2) 0.0569(13) Uani 1 1 d . . . . .
H4A H 0.431235 0.596290 0.351538 0.085 Uiso 1 1 calc R U . . .
H4B H 0.447498 0.517635 0.370681 0.085 Uiso 1 1 calc R U . . .
H4C H 0.423814 0.572444 0.410275 0.085 Uiso 1 1 calc R U . . .
C2 C 0.1780(3) 0.6384(3) 0.2155(2) 0.0669(15) Uani 1 1 d . . . . .
H2A H 0.202166 0.604138 0.197270 0.100 Uiso 1 1 calc R U . . .
H2B H 0.161538 0.678256 0.191188 0.100 Uiso 1 1 calc R U . . .
H2C H 0.133215 0.617789 0.223878 0.100 Uiso 1 1 calc R U . . .
C58 C 0.7655(3) 0.7035(3) 0.6894(2) 0.0630(14) Uani 1 1 d . . . . .
H58A H 0.715370 0.679885 0.683339 0.076 Uiso 1 1 calc R U . . .
H58B H 0.806788 0.668905 0.702865 0.076 Uiso 1 1 calc R U . . .
C59 C 0.7713(3) 0.7333(3) 0.6370(2) 0.0588(13) Uani 1 1 d . . . . .
H59A H 0.821466 0.757155 0.643694 0.071 Uiso 1 1 calc R U . . .
H59B H 0.770329 0.695276 0.610715 0.071 Uiso 1 1 calc R U . . .
C56 C 0.7866(3) 0.7878(3) 0.8217(2) 0.0673(15) Uani 1 1 d . . . . .
H56A H 0.790788 0.769417 0.858831 0.081 Uiso 1 1 calc R U . . .
H56B H 0.836121 0.809988 0.822400 0.081 Uiso 1 1 calc R U . . .
C8 C -0.0184(3) 0.7716(3) 0.3789(2) 0.0667(14) Uani 1 1 d . . . . .
H8A H -0.029679 0.781801 0.339503 0.100 Uiso 1 1 calc R U . . .
H8B H -0.027223 0.813111 0.398404 0.100 Uiso 1 1 calc R U . . .
H8C H -0.052183 0.734439 0.384343 0.100 Uiso 1 1 calc R U . . .
C55 C 0.7435(3) 0.8946(3) 0.8452(2) 0.0730(17) Uani 1 1 d . . . . .
H55A H 0.786905 0.921901 0.839678 0.088 Uiso 1 1 calc R U . . .
H55B H 0.758120 0.877437 0.883545 0.088 Uiso 1 1 calc R U . . .
C44 C 0.7804(3) 1.0348(3) 0.6680(2) 0.0718(17) Uani 1 1 d . . . . .
H44A H 0.816203 1.073899 0.680832 0.086 Uiso 1 1 calc R U . . .
H44B H 0.735337 1.052104 0.639000 0.086 Uiso 1 1 calc R U . . .
C10 C -0.0285(3) 0.5841(3) 0.3801(2) 0.0675(15) Uani 1 1 d . . . . .
H10A H 0.001711 0.559891 0.413058 0.101 Uiso 1 1 calc R U . . .
H10B H -0.067703 0.552914 0.357885 0.101 Uiso 1 1 calc R U . . .
H10C H -0.053595 0.624396 0.390911 0.101 Uiso 1 1 calc R U . . .
C54 C 0.6723(3) 0.9393(3) 0.8348(2) 0.0723(16) Uani 1 1 d . . . . .
H54A H 0.627793 0.910157 0.835713 0.087 Uiso 1 1 calc R U . . .
H54B H 0.679824 0.974039 0.864517 0.087 Uiso 1 1 calc R U . . .
C32 C 0.4254(3) 1.0116(3) 0.4220(2) 0.0713(16) Uani 1 1 d . . . . .
H32A H 0.462497 1.034990 0.452449 0.107 Uiso 1 1 calc R U . . .
H32B H 0.379453 1.040541 0.408706 0.107 Uiso 1 1 calc R U . . .
H32C H 0.448677 1.003705 0.391993 0.107 Uiso 1 1 calc R U . . .
C46 C 0.7936(4) 0.8771(3) 0.5941(2) 0.0728(17) Uani 1 1 d . . . . .
H46A H 0.839418 0.854554 0.618902 0.087 Uiso 1 1 calc R U . . .
H46B H 0.809264 0.900065 0.564021 0.087 Uiso 1 1 calc R U . . .
C3 C 0.3425(3) 0.6819(3) 0.2664(2) 0.0717(16) Uani 1 1 d . . . . .
H3A H 0.373422 0.714156 0.293554 0.107 Uiso 1 1 calc R U . . .
H3B H 0.333572 0.701317 0.229436 0.107 Uiso 1 1 calc R U . . .
H3C H 0.369997 0.637890 0.268650 0.107 Uiso 1 1 calc R U . . .
C12 C -0.0239(3) 0.6478(3) 0.2711(2) 0.0739(16) Uani 1 1 d . . . . .
H12A H -0.052327 0.688434 0.277547 0.111 Uiso 1 1 calc R U . . .
H12B H -0.060299 0.612142 0.252283 0.111 Uiso 1 1 calc R U . . .
H12C H 0.009305 0.660727 0.248128 0.111 Uiso 1 1 calc R U . . .
C1 C 0.2160(4) 0.7533(3) 0.2966(2) 0.0751(17) Uani 1 1 d . . . . .
H1A H 0.163500 0.749787 0.299737 0.113 Uiso 1 1 calc R U . . .
H1B H 0.216898 0.785575 0.266950 0.113 Uiso 1 1 calc R U . . .
H1C H 0.250386 0.770121 0.331332 0.113 Uiso 1 1 calc R U . . .
C45 C 0.8187(3) 0.9813(3) 0.6454(2) 0.0648(15) Uani 1 1 d . . . . .
H45A H 0.862885 0.962563 0.674401 0.078 Uiso 1 1 calc R U . . .
H45B H 0.838040 1.000420 0.615615 0.078 Uiso 1 1 calc R U . . .
C43 C 0.7164(4) 1.0598(3) 0.7340(3) 0.0825(19) Uani 1 1 d . . . . .
H43A H 0.664923 1.068274 0.708148 0.099 Uiso 1 1 calc R U . . .
H43B H 0.745663 1.103671 0.739511 0.099 Uiso 1 1 calc R U . . .
C11 C 0.0834(3) 0.5318(3) 0.3258(3) 0.085(2) Uani 1 1 d . . . . .
H11A H 0.116348 0.541375 0.301900 0.128 Uiso 1 1 calc R U . . .
H11B H 0.043708 0.498287 0.307794 0.128 Uiso 1 1 calc R U . . .
H11C H 0.114669 0.512851 0.360806 0.128 Uiso 1 1 calc R U . . .
C42 C 0.7089(4) 1.0336(3) 0.7872(3) 0.0806(19) Uani 1 1 d . . . . .
H42A H 0.690847 1.071831 0.806323 0.097 Uiso 1 1 calc R U . . .
H42B H 0.760506 1.019639 0.810302 0.097 Uiso 1 1 calc R U . . .

loop_
_atom_site_aniso_label
_atom_site_aniso_U_11
_atom_site_aniso_U_22
_atom_site_aniso_U_33
_atom_site_aniso_U_23
_atom_site_aniso_U_13
_atom_site_aniso_U_12
Fe1 0.0334(3) 0.0267(3) 0.0385(3) 0.0013(2) 0.0119(2) -0.0028(2)
K1 0.0413(5) 0.0334(5) 0.0363(5) -0.0043(4) 0.0098(4) -0.0047(4)
Si2 0.0560(8) 0.0299(6) 0.0382(7) 0.0003(5) 0.0202(6) 0.0037(5)
Si1 0.0599(8) 0.0375(7) 0.0418(7) 0.0095(5) 0.0192(6) 0.0017(6)
Si3 0.0337(7) 0.0423(7) 0.0568(8) -0.0029(6) 0.0092(6) 0.0027(5)
Si4 0.0381(7) 0.0472(8) 0.0702(9) -0.0072(7) 0.0144(6) -0.0120(6)
O1 0.0398(16) 0.0280(15) 0.0361(16) 0.0023(12) 0.0077(13) -0.0052(12)
O2 0.0387(15) 0.0287(15) 0.0325(15) -0.0022(11) 0.0116(12) -0.0075(12)
O5 0.0452(17) 0.0369(16) 0.0370(16) -0.0104(12) 0.0165(13) -0.0071(13)
O6 0.0458(17) 0.0402(17) 0.0357(16) -0.0052(13) 0.0129(13) -0.0058(13)
N3 0.0299(17) 0.0230(17) 0.0363(18) -0.0016(14) 0.0110(14) -0.0016(13)
N5 0.0370(19) 0.0280(18) 0.0315(18) 0.0028(14) 0.0099(14) -0.0068(14)
O8 0.0442(18) 0.0419(18) 0.062(2) 0.0026(16) 0.0104(15) 0.0086(14)
O4 0.060(2) 0.054(2) 0.065(2) 0.0004(17) 0.0224(17) -0.0200(17)
N1 0.044(2) 0.0256(18) 0.0383(19) 0.0004(14) 0.0107(15) -0.0013(15)
N4 0.051(2) 0.032(2) 0.041(2) -0.0009(16) 0.0110(17) -0.0102(17)
O3 0.064(2) 0.046(2) 0.069(2) -0.0103(17) 0.0103(18) -0.0106(17)
N2 0.0347(19) 0.036(2) 0.051(2) 0.0021(16) 0.0128(16) -0.0024(16)
O7 0.054(2) 0.095(3) 0.0393(18) -0.0039(18) 0.0039(15) 0.0232(19)
C13 0.026(2) 0.032(2) 0.034(2) -0.0010(17) 0.0100(17) -0.0015(17)
C14 0.024(2) 0.031(2) 0.040(2) -0.0034(18) 0.0137(17) -0.0002(16)
C15 0.032(2) 0.026(2) 0.036(2) 0.0018(17) 0.0088(17) -0.0028(16)
N7 0.049(2) 0.050(2) 0.053(2) -0.0082(19) 0.0247(19) -0.0069(19)
C33 0.033(2) 0.036(2) 0.0235(19) 0.0015(16) 0.0070(16) -0.0094(17)
N6 0.058(3) 0.068(3) 0.043(2) -0.019(2) 0.0052(19) 0.007(2)
C34 0.044(2) 0.031(2) 0.036(2) -0.0068(17) 0.0186(18) -0.0073(18)
C16 0.040(2) 0.027(2) 0.037(2) -0.0024(17) 0.0124(19) -0.0006(17)
C17 0.049(3) 0.037(2) 0.035(2) -0.0087(18) 0.013(2) -0.003(2)
C20 0.036(2) 0.024(2) 0.043(2) 0.0056(17) 0.0149(18) 0.0002(17)
C38 0.038(2) 0.038(2) 0.038(2) 0.0080(18) 0.0108(18) -0.0061(19)
C37 0.038(2) 0.043(3) 0.039(2) 0.0063(19) 0.0089(19) -0.008(2)
C21 0.036(2) 0.044(3) 0.046(3) -0.003(2) 0.0159(19) 0.0005(19)
C36 0.041(2) 0.037(2) 0.037(2) -0.0041(18) 0.0148(19) -0.0099(19)
C23 0.031(2) 0.040(2) 0.040(2) -0.0002(19) 0.0128(18) 0.0063(18)
C35 0.053(3) 0.036(2) 0.044(3) -0.0057(19) 0.022(2) -0.002(2)
C19 0.035(2) 0.026(2) 0.042(2) 0.0024(17) 0.0091(19) -0.0018(17)
C51 0.043(2) 0.040(3) 0.042(2) -0.0061(19) 0.014(2) -0.006(2)
C50 0.042(3) 0.033(2) 0.045(3) -0.0011(19) 0.014(2) -0.0049(19)
C24 0.038(2) 0.028(2) 0.039(2) 0.0009(18) -0.0016(19) -0.0083(18)
C18 0.043(3) 0.034(2) 0.041(2) 0.0023(19) 0.005(2) -0.0044(19)
C25 0.047(3) 0.033(2) 0.042(2) 0.0018(19) 0.001(2) -0.011(2)
C29 0.050(3) 0.035(2) 0.039(2) 0.0044(19) 0.004(2) -0.007(2)
C41 0.036(2) 0.044(3) 0.075(3) 0.009(2) 0.023(2) 0.001(2)
C49 0.064(3) 0.043(3) 0.034(2) -0.0098(19) 0.016(2) -0.012(2)
C30 0.065(3) 0.041(3) 0.047(3) -0.004(2) 0.023(2) -0.015(2)
C52 0.056(3) 0.047(3) 0.038(2) -0.011(2) 0.016(2) 0.001(2)
C27 0.049(3) 0.032(3) 0.052(3) 0.011(2) 0.003(2) -0.011(2)
C31 0.058(3) 0.038(3) 0.060(3) -0.004(2) 0.007(2) 0.002(2)
C28 0.060(3) 0.043(3) 0.039(3) 0.008(2) 0.010(2) -0.012(2)
C26 0.042(3) 0.033(2) 0.055(3) -0.002(2) -0.004(2) -0.005(2)
C53 0.060(3) 0.054(3) 0.043(3) -0.021(2) 0.009(2) 0.004(2)
C39 0.045(3) 0.041(3) 0.080(3) -0.011(2) 0.028(2) -0.003(2)
C9 0.052(3) 0.047(3) 0.066(3) -0.009(2) 0.014(2) 0.002(2)
C40 0.057(3) 0.037(3) 0.062(3) -0.010(2) 0.019(2) -0.014(2)
C5 0.068(3) 0.053(3) 0.039(3) -0.005(2) 0.025(2) 0.004(2)
C48 0.060(3) 0.042(3) 0.060(3) -0.022(2) 0.035(2) -0.011(2)
C7 0.045(3) 0.060(3) 0.066(3) -0.002(3) 0.018(2) 0.006(2)
C6 0.097(4) 0.037(3) 0.053(3) 0.007(2) 0.040(3) 0.015(3)
C22 0.054(3) 0.052(3) 0.046(3) -0.007(2) -0.003(2) -0.003(2)
C47 0.069(3) 0.071(4) 0.056(3) -0.010(3) 0.037(3) -0.021(3)
C57 0.048(3) 0.070(4) 0.067(4) 0.005(3) 0.002(3) 0.012(3)
C4 0.062(3) 0.046(3) 0.062(3) 0.001(2) 0.016(2) 0.011(2)
C2 0.078(4) 0.072(4) 0.051(3) 0.009(3) 0.019(3) 0.002(3)
C58 0.052(3) 0.049(3) 0.081(4) -0.008(3) 0.007(3) 0.010(2)
C59 0.054(3) 0.054(3) 0.078(4) -0.007(3) 0.034(3) 0.000(2)
C56 0.064(3) 0.082(4) 0.048(3) 0.016(3) 0.003(2) 0.026(3)
C8 0.050(3) 0.063(4) 0.085(4) -0.011(3) 0.016(3) 0.001(3)
C55 0.077(4) 0.101(5) 0.036(3) -0.018(3) 0.006(3) 0.019(3)
C44 0.074(4) 0.055(4) 0.074(4) 0.002(3) 0.001(3) -0.037(3)
C10 0.049(3) 0.062(4) 0.098(4) 0.013(3) 0.032(3) -0.006(3)
C54 0.074(4) 0.098(5) 0.044(3) -0.012(3) 0.015(3) 0.010(3)
C32 0.078(4) 0.045(3) 0.079(4) 0.016(3) 0.001(3) -0.020(3)
C46 0.085(4) 0.073(4) 0.077(4) -0.009(3) 0.049(3) -0.027(3)
C3 0.083(4) 0.066(4) 0.074(4) 0.020(3) 0.034(3) -0.006(3)
C12 0.059(3) 0.091(4) 0.065(4) -0.020(3) 0.007(3) -0.018(3)
C1 0.113(5) 0.047(3) 0.066(4) 0.025(3) 0.027(3) 0.016(3)
C45 0.071(4) 0.060(4) 0.061(3) 0.007(3) 0.014(3) -0.028(3)
C43 0.091(5) 0.042(3) 0.116(6) -0.029(3) 0.031(4) -0.016(3)
C11 0.058(3) 0.055(4) 0.150(6) -0.030(4) 0.041(4) -0.024(3)
C42 0.073(4) 0.066(4) 0.096(5) -0.057(4) 0.013(3) -0.006(3)

loop_
_atom_type_symbol
_atom_type_description
_atom_type_scat_dispersion_real
_atom_type_scat_dispersion_imag
_atom_type_scat_source
C C 0.0033 0.0016 'International Tables Vol C Tables 4.2.6.8 and 6.1.1.4'
H H 0.0000 0.0000 'International Tables Vol C Tables 4.2.6.8 and 6.1.1.4'
Fe Fe 0.3463 0.8444 'International Tables Vol C Tables 4.2.6.8 and 6.1.1.4'
K K 0.2009 0.2494 'International Tables Vol C Tables 4.2.6.8 and 6.1.1.4'
N N 0.0061 0.0033 'International Tables Vol C Tables 4.2.6.8 and 6.1.1.4'
O O 0.0106 0.0060 'International Tables Vol C Tables 4.2.6.8 and 6.1.1.4'
Si Si 0.0817 0.0704 'International Tables Vol C Tables 4.2.6.8 and 6.1.1.4'

loop_
_exptl_crystal_face_index_h
_exptl_crystal_face_index_k
_exptl_crystal_face_index_l
_exptl_crystal_face_perp_dist
0.00 0.00 -1.00 0.0960
0.00 -1.00 -2.00 0.0570
0.00 -1.00 -1.00 0.0300
0.00 1.00 1.00 0.0560
-1.00 -1.00 2.00 0.1400
1.00 0.00 -2.00 0.1040
-1.00 0.00 2.00 0.1300
0.00 -2.00 -1.00 0.0520
-1.00 -1.00 1.00 0.1220
-2.00 -1.00 2.00 0.1120
-1.00 0.00 1.00 0.0940
-2.00 1.00 2.00 0.0750
-1.00 1.00 1.00 0.0580
2.00 1.00 -1.00 0.0840
-2.00 -1.00 1.00 0.0860
1.00 -2.00 -1.00 0.0390
-1.00 2.00 1.00 0.0370
-2.00 0.00 1.00 0.0660
-2.00 1.00 1.00 0.0460
2.00 0.00 1.00 0.0390
-2.00 -1.00 -1.00 0.0290
-1.00 -1.00 -2.00 0.0360
1.00 0.00 0.00 0.0280
-1.00 0.00 0.00 0.0350

loop_
_geom_angle_atom_site_label_1
_geom_angle_atom_site_label_2
_geom_angle_atom_site_label_3
_geom_angle
_geom_angle_site_symmetry_1
_geom_angle_site_symmetry_3
_geom_angle_publ_flag
O1 Fe1 N1 109.74(13) . . ?
O1 Fe1 N2 109.04(13) . . ?
O2 Fe1 O1 89.18(11) . . ?
O2 Fe1 N1 113.78(13) . . ?
O2 Fe1 N2 109.49(13) . . ?
N2 Fe1 N1 120.96(14) . . ?
O5 K1 O6 59.53(8) . . ?
O5 K1 O8 94.43(9) . . ?
O5 K1 O4 101.57(9) . . ?
O5 K1 O3 140.31(10) . . ?
O5 K1 O7 117.13(10) . . ?
O5 K1 N7 60.46(9) . . ?
O5 K1 N6 119.02(10) . . ?
O6 K1 N7 119.43(9) . . ?
O6 K1 N6 59.98(10) . . ?
O8 K1 O6 132.28(9) . . ?
O8 K1 N7 59.60(10) . . ?
O8 K1 N6 121.09(11) . . ?
O4 K1 O6 125.92(9) . . ?
O4 K1 O8 96.38(10) . . ?
O4 K1 N7 60.66(10) . . ?
O4 K1 N6 119.23(12) . . ?
O3 K1 O6 101.91(10) . . ?
O3 K1 O8 120.18(10) . . ?
O3 K1 O4 58.87(10) . . ?
O3 K1 N7 118.96(11) . . ?
O3 K1 N6 61.05(12) . . ?
O7 K1 O6 94.66(9) . . ?
O7 K1 O8 60.31(10) . . ?
O7 K1 O4 134.95(11) . . ?
O7 K1 O3 97.89(11) . . ?
O7 K1 N7 119.25(11) . . ?
O7 K1 N6 61.39(11) . . ?
N6 K1 N7 179.27(12) . . ?
N1 Si2 C5 112.32(19) . . ?
N1 Si2 C6 112.9(2) . . ?
N1 Si2 C4 110.9(2) . . ?
C6 Si2 C5 103.4(2) . . ?
C4 Si2 C5 107.7(2) . . ?
C4 Si2 C6 109.3(2) . . ?
N1 Si1 C2 113.1(2) . . ?
N1 Si1 C3 112.4(2) . . ?
N1 Si1 C1 111.0(2) . . ?
C3 Si1 C2 108.0(3) . . ?
C1 Si1 C2 106.2(3) . . ?
C1 Si1 C3 105.7(3) . . ?
N2 Si3 C9 113.7(2) . . ?
N2 Si3 C7 110.2(2) . . ?
N2 Si3 C8 112.8(2) . . ?
C7 Si3 C9 108.4(2) . . ?
C7 Si3 C8 107.4(2) . . ?
C8 Si3 C9 104.0(2) . . ?
N2 Si4 C10 113.2(2) . . ?
N2 Si4 C12 112.2(2) . . ?
N2 Si4 C11 110.4(2) . . ?
C10 Si4 C12 108.6(3) . . ?
C11 Si4 C10 103.4(3) . . ?
C11 Si4 C12 108.6(3) . . ?
C13 O1 Fe1 131.9(2) . . ?
C14 O2 Fe1 132.8(2) . . ?
C50 O5 K1 119.8(2) . . ?
C50 O5 C49 109.7(3) . . ?
C49 O5 K1 118.8(2) . . ?
C51 O6 K1 111.4(2) . . ?
C52 O6 K1 117.1(2) . . ?
C52 O6 C51 111.6(3) . . ?
C13 N3 C15 115.3(3) . . ?
C14 N3 C13 127.1(3) . . ?
C14 N3 C15 117.5(3) . . ?
C14 N5 C33 118.7(3) . . ?
C57 O8 K1 112.8(3) . . ?
C58 O8 K1 118.0(3) . . ?
C58 O8 C57 113.3(4) . . ?
C46 O4 K1 118.2(3) . . ?
C46 O4 C45 110.4(4) . . ?
C45 O4 K1 115.0(3) . . ?
Si2 N1 Fe1 123.24(18) . . ?
Si1 N1 Fe1 116.25(18) . . ?
Si1 N1 Si2 119.9(2) . . ?
C13 N4 C24 120.5(3) . . ?
C44 O3 K1 117.2(3) . . ?
C44 O3 C43 110.8(5) . . ?
C43 O3 K1 114.1(3) . . ?
Si3 N2 Fe1 118.68(19) . . ?
Si4 N2 Fe1 115.92(19) . . ?
Si4 N2 Si3 123.2(2) . . ?
C56 O7 K1 115.7(3) . . ?
C56 O7 C55 110.3(4) . . ?
C55 O7 K1 112.9(3) . . ?
O1 C13 N3 119.9(3) . . ?
O1 C13 N4 124.5(4) . . ?
N4 C13 N3 115.6(3) . . ?
O2 C14 N3 119.0(3) . . ?
N5 C14 O2 124.6(3) . . ?
N5 C14 N3 116.5(3) . . ?
C16 C15 N3 119.8(3) . . ?
C16 C15 C20 120.9(4) . . ?
C20 C15 N3 119.3(3) . . ?
C48 N7 K1 109.5(2) . . ?
C47 N7 K1 108.1(3) . . ?
C47 N7 C48 109.5(4) . . ?
C59 N7 K1 110.0(3) . . ?
C59 N7 C48 109.3(4) . . ?
C59 N7 C47 110.4(4) . . ?
C34 C33 N5 118.7(3) . . ?
C34 C33 C38 119.2(3) . . ?
C38 C33 N5 121.6(4) . . ?
C53 N6 K1 110.1(2) . . ?
C53 N6 C42 111.1(4) . . ?
C54 N6 K1 109.4(3) . . ?
C54 N6 C53 109.6(4) . . ?
C54 N6 C42 109.1(4) . . ?
C42 N6 K1 107.5(3) . . ?
C33 C34 C39 120.2(4) . . ?
C35 C34 C33 119.1(4) . . ?
C35 C34 C39 120.7(4) . . ?
C15 C16 C21 121.6(4) . . ?
C17 C16 C15 118.3(4) . . ?
C17 C16 C21 120.1(4) . . ?
C16 C17 H17 118.6 . . ?
C16 C17 C18 122.9(4) . . ?
C18 C17 H17 118.6 . . ?
C15 C20 C23 120.3(4) . . ?
C19 C20 C15 118.3(4) . . ?
C19 C20 C23 121.4(4) . . ?
C33 C38 C41 119.1(4) . . ?
C37 C38 C33 118.7(4) . . ?
C37 C38 C41 122.2(4) . . ?
C38 C37 H37 118.7 . . ?
C36 C37 C38 122.7(4) . . ?
C36 C37 H37 118.7 . . ?
C16 C21 H21A 109.5 . . ?
C16 C21 H21B 109.5 . . ?
C16 C21 H21C 109.5 . . ?
H21A C21 H21B 109.5 . . ?
H21A C21 H21C 109.5 . . ?
H21B C21 H21C 109.5 . . ?
C37 C36 C40 120.0(4) . . ?
C35 C36 C37 117.4(4) . . ?
C35 C36 C40 122.6(4) . . ?
C20 C23 H23A 109.5 . . ?
C20 C23 H23B 109.5 . . ?
C20 C23 H23C 109.5 . . ?
H23A C23 H23B 109.5 . . ?
H23A C23 H23C 109.5 . . ?
H23B C23 H23C 109.5 . . ?
C34 C35 H35 118.6 . . ?
C36 C35 C34 122.8(4) . . ?
C36 C35 H35 118.6 . . ?
C20 C19 H19 119.0 . . ?
C20 C19 C18 122.0(4) . . ?
C18 C19 H19 119.0 . . ?
O6 C51 H51A 109.7 . . ?
O6 C51 H51B 109.7 . . ?
O6 C51 C50 109.8(3) . . ?
H51A C51 H51B 108.2 . . ?
C50 C51 H51A 109.7 . . ?
C50 C51 H51B 109.7 . . ?
O5 C50 C51 109.0(3) . . ?
O5 C50 H50A 109.9 . . ?
O5 C50 H50B 109.9 . . ?
C51 C50 H50A 109.9 . . ?
C51 C50 H50B 109.9 . . ?
H50A C50 H50B 108.3 . . ?
C25 C24 N4 118.1(4) . . ?
C29 C24 N4 121.0(4) . . ?
C29 C24 C25 120.4(4) . . ?
C17 C18 C19 117.5(4) . . ?
C17 C18 C22 122.3(4) . . ?
C19 C18 C22 120.1(4) . . ?
C24 C25 C31 119.9(4) . . ?
C24 C25 C26 118.4(4) . . ?
C26 C25 C31 121.6(4) . . ?
C24 C29 C30 121.6(4) . . ?
C24 C29 C28 118.8(4) . . ?
C28 C29 C30 119.6(4) . . ?
C38 C41 H41A 109.5 . . ?
C38 C41 H41B 109.5 . . ?
C38 C41 H41C 109.5 . . ?
H41A C41 H41B 109.5 . . ?
H41A C41 H41C 109.5 . . ?
H41B C41 H41C 109.5 . . ?
O5 C49 H49A 110.0 . . ?
O5 C49 H49B 110.0 . . ?
O5 C49 C48 108.5(3) . . ?
H49A C49 H49B 108.4 . . ?
C48 C49 H49A 110.0 . . ?
C48 C49 H49B 110.0 . . ?
C29 C30 H30A 109.5 . . ?
C29 C30 H30B 109.5 . . ?
C29 C30 H30C 109.5 . . ?
H30A C30 H30B 109.5 . . ?
H30A C30 H30C 109.5 . . ?
H30B C30 H30C 109.5 . . ?
O6 C52 H52A 109.6 . . ?
O6 C52 H52B 109.6 . . ?
O6 C52 C53 110.2(4) . . ?
H52A C52 H52B 108.1 . . ?
C53 C52 H52A 109.6 . . ?
C53 C52 H52B 109.6 . . ?
C28 C27 C32 120.2(5) . . ?
C26 C27 C28 118.9(4) . . ?
C26 C27 C32 120.9(5) . . ?
C25 C31 H31A 109.5 . . ?
C25 C31 H31B 109.5 . . ?
C25 C31 H31C 109.5 . . ?
H31A C31 H31B 109.5 . . ?
H31A C31 H31C 109.5 . . ?
H31B C31 H31C 109.5 . . ?
C29 C28 H28 119.4 . . ?
C27 C28 C29 121.2(4) . . ?
C27 C28 H28 119.4 . . ?
C25 C26 H26 118.9 . . ?
C27 C26 C25 122.1(4) . . ?
C27 C26 H26 118.9 . . ?
N6 C53 C52 114.5(4) . . ?
N6 C53 H53A 108.6 . . ?
N6 C53 H53B 108.6 . . ?
C52 C53 H53A 108.6 . . ?
C52 C53 H53B 108.6 . . ?
H53A C53 H53B 107.6 . . ?
C34 C39 H39A 109.5 . . ?
C34 C39 H39B 109.5 . . ?
C34 C39 H39C 109.5 . . ?
H39A C39 H39B 109.5 . . ?
H39A C39 H39C 109.5 . . ?
H39B C39 H39C 109.5 . . ?
Si3 C9 H9A 109.5 . . ?
Si3 C9 H9B 109.5 . . ?
Si3 C9 H9C 109.5 . . ?
H9A C9 H9B 109.5 . . ?
H9A C9 H9C 109.5 . . ?
H9B C9 H9C 109.5 . . ?
C36 C40 H40A 109.5 . . ?
C36 C40 H40B 109.5 . . ?
C36 C40 H40C 109.5 . . ?
H40A C40 H40B 109.5 . . ?
H40A C40 H40C 109.5 . . ?
H40B C40 H40C 109.5 . . ?
Si2 C5 H5A 109.5 . . ?
Si2 C5 H5B 109.5 . . ?
Si2 C5 H5C 109.5 . . ?
H5A C5 H5B 109.5 . . ?
H5A C5 H5C 109.5 . . ?
H5B C5 H5C 109.5 . . ?
N7 C48 C49 114.7(4) . . ?
N7 C48 H48A 108.6 . . ?
N7 C48 H48B 108.6 . . ?
C49 C48 H48A 108.6 . . ?
C49 C48 H48B 108.6 . . ?
H48A C48 H48B 107.6 . . ?
Si3 C7 H7A 109.5 . . ?
Si3 C7 H7B 109.5 . . ?
Si3 C7 H7C 109.5 . . ?
H7A C7 H7B 109.5 . . ?
H7A C7 H7C 109.5 . . ?
H7B C7 H7C 109.5 . . ?
Si2 C6 H6A 109.5 . . ?
Si2 C6 H6B 109.5 . . ?
Si2 C6 H6C 109.5 . . ?
H6A C6 H6B 109.5 . . ?
H6A C6 H6C 109.5 . . ?
H6B C6 H6C 109.5 . . ?
C18 C22 H22A 109.5 . . ?
C18 C22 H22B 109.5 . . ?
C18 C22 H22C 109.5 . . ?
H22A C22 H22B 109.5 . . ?
H22A C22 H22C 109.5 . . ?
H22B C22 H22C 109.5 . . ?
N7 C47 H47A 108.7 . . ?
N7 C47 H47B 108.7 . . ?
N7 C47 C46 114.1(4) . . ?
H47A C47 H47B 107.6 . . ?
C46 C47 H47A 108.7 . . ?
C46 C47 H47B 108.7 . . ?
O8 C57 H57A 109.8 . . ?
O8 C57 H57B 109.8 . . ?
O8 C57 C56 109.4(5) . . ?
H57A C57 H57B 108.3 . . ?
C56 C57 H57A 109.8 . . ?
C56 C57 H57B 109.8 . . ?
Si2 C4 H4A 109.5 . . ?
Si2 C4 H4B 109.5 . . ?
Si2 C4 H4C 109.5 . . ?
H4A C4 H4B 109.5 . . ?
H4A C4 H4C 109.5 . . ?
H4B C4 H4C 109.5 . . ?
Si1 C2 H2A 109.5 . . ?
Si1 C2 H2B 109.5 . . ?
Si1 C2 H2C 109.5 . . ?
H2A C2 H2B 109.5 . . ?
H2A C2 H2C 109.5 . . ?
H2B C2 H2C 109.5 . . ?
O8 C58 H58A 109.6 . . ?
O8 C58 H58B 109.6 . . ?
O8 C58 C59 110.5(4) . . ?
H58A C58 H58B 108.1 . . ?
C59 C58 H58A 109.6 . . ?
C59 C58 H58B 109.6 . . ?
N7 C59 C58 113.9(4) . . ?
N7 C59 H59A 108.8 . . ?
N7 C59 H59B 108.8 . . ?
C58 C59 H59A 108.8 . . ?
C58 C59 H59B 108.8 . . ?
H59A C59 H59B 107.7 . . ?
O7 C56 C57 109.6(4) . . ?
O7 C56 H56A 109.7 . . ?
O7 C56 H56B 109.7 . . ?
C57 C56 H56A 109.7 . . ?
C57 C56 H56B 109.7 . . ?
H56A C56 H56B 108.2 . . ?
Si3 C8 H8A 109.5 . . ?
Si3 C8 H8B 109.5 . . ?
Si3 C8 H8C 109.5 . . ?
H8A C8 H8B 109.5 . . ?
H8A C8 H8C 109.5 . . ?
H8B C8 H8C 109.5 . . ?
O7 C55 H55A 110.0 . . ?
O7 C55 H55B 110.0 . . ?
O7 C55 C54 108.6(4) . . ?
H55A C55 H55B 108.4 . . ?
C54 C55 H55A 110.0 . . ?
C54 C55 H55B 110.0 . . ?
O3 C44 H44A 109.6 . . ?
O3 C44 H44B 109.6 . . ?
O3 C44 C45 110.3(5) . . ?
H44A C44 H44B 108.1 . . ?
C45 C44 H44A 109.6 . . ?
C45 C44 H44B 109.6 . . ?
Si4 C10 H10A 109.5 . . ?
Si4 C10 H10B 109.5 . . ?
Si4 C10 H10C 109.5 . . ?
H10A C10 H10B 109.5 . . ?
H10A C10 H10C 109.5 . . ?
H10B C10 H10C 109.5 . . ?
N6 C54 C55 112.1(4) . . ?
N6 C54 H54A 109.2 . . ?
N6 C54 H54B 109.2 . . ?
C55 C54 H54A 109.2 . . ?
C55 C54 H54B 109.2 . . ?
H54A C54 H54B 107.9 . . ?
C27 C32 H32A 109.5 . . ?
C27 C32 H32B 109.5 . . ?
C27 C32 H32C 109.5 . . ?
H32A C32 H32B 109.5 . . ?
H32A C32 H32C 109.5 . . ?
H32B C32 H32C 109.5 . . ?
O4 C46 C47 107.9(4) . . ?
O4 C46 H46A 110.1 . . ?
O4 C46 H46B 110.1 . . ?
C47 C46 H46A 110.1 . . ?
C47 C46 H46B 110.1 . . ?
H46A C46 H46B 108.4 . . ?
Si1 C3 H3A 109.5 . . ?
Si1 C3 H3B 109.5 . . ?
Si1 C3 H3C 109.5 . . ?
H3A C3 H3B 109.5 . . ?
H3A C3 H3C 109.5 . . ?
H3B C3 H3C 109.5 . . ?
Si4 C12 H12A 109.5 . . ?
Si4 C12 H12B 109.5 . . ?
Si4 C12 H12C 109.5 . . ?
H12A C12 H12B 109.5 . . ?
H12A C12 H12C 109.5 . . ?
H12B C12 H12C 109.5 . . ?
Si1 C1 H1A 109.5 . . ?
Si1 C1 H1B 109.5 . . ?
Si1 C1 H1C 109.5 . . ?
H1A C1 H1B 109.5 . . ?
H1A C1 H1C 109.5 . . ?
H1B C1 H1C 109.5 . . ?
O4 C45 H45A 110.2 . . ?
O4 C45 H45B 110.2 . . ?
C44 C45 O4 107.7(4) . . ?
C44 C45 H45A 110.2 . . ?
C44 C45 H45B 110.2 . . ?
H45A C45 H45B 108.5 . . ?
O3 C43 H43A 110.3 . . ?
O3 C43 H43B 110.3 . . ?
O3 C43 C42 107.1(5) . . ?
H43A C43 H43B 108.5 . . ?
C42 C43 H43A 110.3 . . ?
C42 C43 H43B 110.3 . . ?
Si4 C11 H11A 109.5 . . ?
Si4 C11 H11B 109.5 . . ?
Si4 C11 H11C 109.5 . . ?
H11A C11 H11B 109.5 . . ?
H11A C11 H11C 109.5 . . ?
H11B C11 H11C 109.5 . . ?
N6 C42 H42A 108.6 . . ?
N6 C42 H42B 108.6 . . ?
C43 C42 N6 114.6(4) . . ?
C43 C42 H42A 108.6 . . ?
C43 C42 H42B 108.6 . . ?
H42A C42 H42B 107.6 . . ?

loop_
_geom_bond_atom_site_label_1
_geom_bond_atom_site_label_2
_geom_bond_distance
_geom_bond_site_symmetry_2
_geom_bond_publ_flag
Fe1 O1 1.904(3) . ?
Fe1 O2 1.896(3) . ?
Fe1 N1 1.936(3) . ?
Fe1 N2 1.932(3) . ?
K1 O5 2.769(3) . ?
K1 O6 2.867(3) . ?
K1 O8 2.846(3) . ?
K1 O4 2.827(3) . ?
K1 O3 2.820(3) . ?
K1 O7 2.772(3) . ?
K1 N7 3.006(4) . ?
K1 N6 2.989(4) . ?
Si2 N1 1.730(3) . ?
Si2 C5 1.874(4) . ?
Si2 C6 1.865(5) . ?
Si2 C4 1.859(5) . ?
Si1 N1 1.723(3) . ?
Si1 C2 1.868(5) . ?
Si1 C3 1.856(6) . ?
Si1 C1 1.852(6) . ?
Si3 N2 1.732(4) . ?
Si3 C9 1.874(5) . ?
Si3 C7 1.860(5) . ?
Si3 C8 1.863(5) . ?
Si4 N2 1.726(4) . ?
Si4 C10 1.877(5) . ?
Si4 C12 1.876(6) . ?
Si4 C11 1.861(6) . ?
O1 C13 1.288(4) . ?
O2 C14 1.301(4) . ?
O5 C50 1.402(5) . ?
O5 C49 1.431(5) . ?
O6 C51 1.420(5) . ?
O6 C52 1.403(5) . ?
N3 C13 1.423(5) . ?
N3 C14 1.408(5) . ?
N3 C15 1.451(5) . ?
N5 C14 1.285(5) . ?
N5 C33 1.417(5) . ?
O8 C57 1.408(6) . ?
O8 C58 1.409(6) . ?
O4 C46 1.432(6) . ?
O4 C45 1.458(6) . ?
N4 C13 1.290(5) . ?
N4 C24 1.411(5) . ?
O3 C44 1.418(6) . ?
O3 C43 1.424(7) . ?
O7 C56 1.408(6) . ?
O7 C55 1.450(6) . ?
C15 C16 1.385(5) . ?
C15 C20 1.408(6) . ?
N7 C48 1.462(6) . ?
N7 C47 1.459(6) . ?
N7 C59 1.456(6) . ?
C33 C34 1.401(6) . ?
C33 C38 1.409(5) . ?
N6 C53 1.457(6) . ?
N6 C54 1.443(7) . ?
N6 C42 1.485(7) . ?
C34 C35 1.394(6) . ?
C34 C39 1.486(6) . ?
C16 C17 1.371(6) . ?
C16 C21 1.500(6) . ?
C17 H17 0.9500 . ?
C17 C18 1.383(6) . ?
C20 C23 1.493(5) . ?
C20 C19 1.375(6) . ?
C38 C37 1.391(6) . ?
C38 C41 1.505(6) . ?
C37 H37 0.9500 . ?
C37 C36 1.388(6) . ?
C21 H21A 0.9800 . ?
C21 H21B 0.9800 . ?
C21 H21C 0.9800 . ?
C36 C35 1.367(6) . ?
C36 C40 1.515(6) . ?
C23 H23A 0.9800 . ?
C23 H23B 0.9800 . ?
C23 H23C 0.9800 . ?
C35 H35 0.9500 . ?
C19 H19 0.9500 . ?
C19 C18 1.388(6) . ?
C51 H51A 0.9900 . ?
C51 H51B 0.9900 . ?
C51 C50 1.500(6) . ?
C50 H50A 0.9900 . ?
C50 H50B 0.9900 . ?
C24 C25 1.395(6) . ?
C24 C29 1.391(6) . ?
C18 C22 1.519(6) . ?
C25 C31 1.510(7) . ?
C25 C26 1.401(6) . ?
C29 C30 1.491(6) . ?
C29 C28 1.410(6) . ?
C41 H41A 0.9800 . ?
C41 H41B 0.9800 . ?
C41 H41C 0.9800 . ?
C49 H49A 0.9900 . ?
C49 H49B 0.9900 . ?
C49 C48 1.508(7) . ?
C30 H30A 0.9800 . ?
C30 H30B 0.9800 . ?
C30 H30C 0.9800 . ?
C52 H52A 0.9900 . ?
C52 H52B 0.9900 . ?
C52 C53 1.493(6) . ?
C27 C28 1.377(7) . ?
C27 C26 1.368(7) . ?
C27 C32 1.525(6) . ?
C31 H31A 0.9800 . ?
C31 H31B 0.9800 . ?
C31 H31C 0.9800 . ?
C28 H28 0.9500 . ?
C26 H26 0.9500 . ?
C53 H53A 0.9900 . ?
C53 H53B 0.9900 . ?
C39 H39A 0.9800 . ?
C39 H39B 0.9800 . ?
C39 H39C 0.9800 . ?
C9 H9A 0.9800 . ?
C9 H9B 0.9800 . ?
C9 H9C 0.9800 . ?
C40 H40A 0.9800 . ?
C40 H40B 0.9800 . ?
C40 H40C 0.9800 . ?
C5 H5A 0.9800 . ?
C5 H5B 0.9800 . ?
C5 H5C 0.9800 . ?
C48 H48A 0.9900 . ?
C48 H48B 0.9900 . ?
C7 H7A 0.9800 . ?
C7 H7B 0.9800 . ?
C7 H7C 0.9800 . ?
C6 H6A 0.9800 . ?
C6 H6B 0.9800 . ?
C6 H6C 0.9800 . ?
C22 H22A 0.9800 . ?
C22 H22B 0.9800 . ?
C22 H22C 0.9800 . ?
C47 H47A 0.9900 . ?
C47 H47B 0.9900 . ?
C47 C46 1.526(7) . ?
C57 H57A 0.9900 . ?
C57 H57B 0.9900 . ?
C57 C56 1.491(8) . ?
C4 H4A 0.9800 . ?
C4 H4B 0.9800 . ?
C4 H4C 0.9800 . ?
C2 H2A 0.9800 . ?
C2 H2B 0.9800 . ?
C2 H2C 0.9800 . ?
C58 H58A 0.9900 . ?
C58 H58B 0.9900 . ?
C58 C59 1.480(7) . ?
C59 H59A 0.9900 . ?
C59 H59B 0.9900 . ?
C56 H56A 0.9900 . ?
C56 H56B 0.9900 . ?
C8 H8A 0.9800 . ?
C8 H8B 0.9800 . ?
C8 H8C 0.9800 . ?
C55 H55A 0.9900 . ?
C55 H55B 0.9900 . ?
C55 C54 1.513(8) . ?
C44 H44A 0.9900 . ?
C44 H44B 0.9900 . ?
C44 C45 1.451(8) . ?
C10 H10A 0.9800 . ?
C10 H10B 0.9800 . ?
C10 H10C 0.9800 . ?
C54 H54A 0.9900 . ?
C54 H54B 0.9900 . ?
C32 H32A 0.9800 . ?
C32 H32B 0.9800 . ?
C32 H32C 0.9800 . ?
C46 H46A 0.9900 . ?
C46 H46B 0.9900 . ?
C3 H3A 0.9800 . ?
C3 H3B 0.9800 . ?
C3 H3C 0.9800 . ?
C12 H12A 0.9800 . ?
C12 H12B 0.9800 . ?
C12 H12C 0.9800 . ?
C1 H1A 0.9800 . ?
C1 H1B 0.9800 . ?
C1 H1C 0.9800 . ?
C45 H45A 0.9900 . ?
C45 H45B 0.9900 . ?
C43 H43A 0.9900 . ?
C43 H43B 0.9900 . ?
C43 C42 1.482(9) . ?
C11 H11A 0.9800 . ?
C11 H11B 0.9800 . ?
C11 H11C 0.9800 . ?
C42 H42A 0.9900 . ?
C42 H42B 0.9900 . ?

loop_
_geom_torsion_atom_site_label_1
_geom_torsion_atom_site_label_2
_geom_torsion_atom_site_label_3
_geom_torsion_atom_site_label_4
_geom_torsion
_geom_torsion_site_symmetry_1
_geom_torsion_site_symmetry_2
_geom_torsion_site_symmetry_3
_geom_torsion_site_symmetry_4
_geom_torsion_publ_flag
Fe1 O1 C13 N3 -4.0(5) . . . . ?
Fe1 O1 C13 N4 176.7(3) . . . . ?
Fe1 O2 C14 N3 3.7(5) . . . . ?
Fe1 O2 C14 N5 -176.2(3) . . . . ?
K1 O5 C50 C51 -39.6(4) . . . . ?
K1 O5 C49 C48 51.4(4) . . . . ?
K1 O6 C51 C50 -53.6(4) . . . . ?
K1 O6 C52 C53 47.5(4) . . . . ?
K1 O8 C57 C56 -49.0(4) . . . . ?
K1 O8 C58 C59 47.3(5) . . . . ?
K1 O4 C46 C47 47.2(5) . . . . ?
K1 O4 C45 C44 -51.3(5) . . . . ?
K1 O3 C44 C45 -44.8(5) . . . . ?
K1 O3 C43 C42 57.7(5) . . . . ?
K1 O7 C56 C57 -48.0(5) . . . . ?
K1 O7 C55 C54 59.1(5) . . . . ?
K1 N7 C48 C49 39.8(4) . . . . ?
K1 N7 C47 C46 48.2(5) . . . . ?
K1 N7 C59 C58 44.2(5) . . . . ?
K1 N6 C53 C52 44.0(5) . . . . ?
K1 N6 C54 C55 40.4(5) . . . . ?
K1 N6 C42 C43 42.2(6) . . . . ?
O1 Fe1 O2 C14 -4.5(3) . . . . ?
O5 C49 C48 N7 -61.4(5) . . . . ?
O6 C51 C50 O5 62.3(4) . . . . ?
O6 C52 C53 N6 -63.1(5) . . . . ?
N3 C15 C16 C17 -175.8(3) . . . . ?
N3 C15 C16 C21 2.9(6) . . . . ?
N3 C15 C20 C23 -3.0(5) . . . . ?
N3 C15 C20 C19 176.2(3) . . . . ?
N5 C33 C34 C35 174.7(3) . . . . ?
N5 C33 C34 C39 -5.0(5) . . . . ?
N5 C33 C38 C37 -174.6(3) . . . . ?
N5 C33 C38 C41 3.5(6) . . . . ?
O8 C57 C56 O7 65.5(6) . . . . ?
O8 C58 C59 N7 -62.8(5) . . . . ?
N1 Fe1 O2 C14 106.7(3) . . . . ?
N4 C24 C25 C31 -11.0(6) . . . . ?
N4 C24 C25 C26 169.4(4) . . . . ?
N4 C24 C29 C30 10.5(6) . . . . ?
N4 C24 C29 C28 -168.7(4) . . . . ?
O3 C44 C45 O4 62.8(5) . . . . ?
O3 C43 C42 N6 -69.3(6) . . . . ?
N2 Fe1 O2 C14 -114.5(3) . . . . ?
O7 C55 C54 N6 -68.7(6) . . . . ?
C13 N3 C14 O2 -1.2(5) . . . . ?
C13 N3 C14 N5 178.7(3) . . . . ?
C13 N3 C15 C16 90.5(4) . . . . ?
C13 N3 C15 C20 -87.7(4) . . . . ?
C13 N4 C24 C25 112.1(4) . . . . ?
C13 N4 C24 C29 -75.7(5) . . . . ?
C14 N3 C13 O1 1.4(5) . . . . ?
C14 N3 C13 N4 -179.2(3) . . . . ?
C14 N3 C15 C16 -94.2(4) . . . . ?
C14 N3 C15 C20 87.6(4) . . . . ?
C14 N5 C33 C34 114.1(4) . . . . ?
C14 N5 C33 C38 -73.9(5) . . . . ?
C15 N3 C13 O1 176.2(3) . . . . ?
C15 N3 C13 N4 -4.5(5) . . . . ?
C15 N3 C14 O2 -175.9(3) . . . . ?
C15 N3 C14 N5 4.1(5) . . . . ?
C15 C16 C17 C18 -0.3(6) . . . . ?
C15 C20 C19 C18 -0.4(6) . . . . ?
N7 C47 C46 O4 -65.8(6) . . . . ?
C33 N5 C14 O2 -1.4(6) . . . . ?
C33 N5 C14 N3 178.7(3) . . . . ?
C33 C34 C35 C36 -1.1(6) . . . . ?
C33 C38 C37 C36 1.5(6) . . . . ?
C34 C33 C38 C37 -2.6(6) . . . . ?
C34 C33 C38 C41 175.4(4) . . . . ?
C16 C15 C20 C23 178.8(4) . . . . ?
C16 C15 C20 C19 -2.0(6) . . . . ?
C16 C17 C18 C19 -2.0(6) . . . . ?
C16 C17 C18 C22 179.3(4) . . . . ?
C20 C15 C16 C17 2.3(6) . . . . ?
C20 C15 C16 C21 -179.0(4) . . . . ?
C20 C19 C18 C17 2.4(6) . . . . ?
C20 C19 C18 C22 -179.0(4) . . . . ?
C38 C33 C34 C35 2.5(6) . . . . ?
C38 C33 C34 C39 -177.1(4) . . . . ?
C38 C37 C36 C35 -0.1(6) . . . . ?
C38 C37 C36 C40 178.3(4) . . . . ?
C37 C36 C35 C34 -0.1(6) . . . . ?
C21 C16 C17 C18 -179.0(4) . . . . ?
C23 C20 C19 C18 178.8(4) . . . . ?
C51 O6 C52 C53 177.6(4) . . . . ?
C50 O5 C49 C48 -165.5(3) . . . . ?
C24 N4 C13 O1 -3.0(6) . . . . ?
C24 N4 C13 N3 177.6(3) . . . . ?
C24 C25 C26 C27 -0.4(6) . . . . ?
C24 C29 C28 C27 -0.4(6) . . . . ?
C25 C24 C29 C30 -177.4(4) . . . . ?
C25 C24 C29 C28 3.3(6) . . . . ?
C29 C24 C25 C31 176.8(4) . . . . ?
C29 C24 C25 C26 -2.9(6) . . . . ?
C41 C38 C37 C36 -176.6(4) . . . . ?
C49 O5 C50 C51 177.8(3) . . . . ?
C30 C29 C28 C27 -179.7(4) . . . . ?
C52 O6 C51 C50 173.4(3) . . . . ?
C31 C25 C26 C27 179.9(4) . . . . ?
C28 C27 C26 C25 3.3(7) . . . . ?
C26 C27 C28 C29 -2.8(7) . . . . ?
C53 N6 C54 C55 161.2(5) . . . . ?
C53 N6 C42 C43 -78.3(6) . . . . ?
C39 C34 C35 C36 178.5(4) . . . . ?
C9 Si3 N2 Fe1 56.6(3) . . . . ?
C9 Si3 N2 Si4 -141.1(3) . . . . ?
C40 C36 C35 C34 -178.4(4) . . . . ?
C5 Si2 N1 Fe1 149.1(2) . . . . ?
C5 Si2 N1 Si1 -39.8(3) . . . . ?
C48 N7 C47 C46 167.4(4) . . . . ?
C48 N7 C59 C58 -76.0(5) . . . . ?
C7 Si3 N2 Fe1 -65.4(3) . . . . ?
C7 Si3 N2 Si4 97.0(3) . . . . ?
C6 Si2 N1 Fe1 32.7(3) . . . . ?
C6 Si2 N1 Si1 -156.2(2) . . . . ?
C47 N7 C48 C49 -78.5(5) . . . . ?
C47 N7 C59 C58 163.4(4) . . . . ?
C57 O8 C58 C59 -177.8(4) . . . . ?
C4 Si2 N1 Fe1 -90.3(3) . . . . ?
C4 Si2 N1 Si1 80.7(3) . . . . ?
C2 Si1 N1 Fe1 -107.2(3) . . . . ?
C2 Si1 N1 Si2 81.1(3) . . . . ?
C58 O8 C57 C56 173.7(4) . . . . ?
C59 N7 C48 C49 160.4(4) . . . . ?
C59 N7 C47 C46 -72.2(6) . . . . ?
C56 O7 C55 C54 -169.8(5) . . . . ?
C8 Si3 N2 Fe1 174.7(2) . . . . ?
C8 Si3 N2 Si4 -23.0(3) . . . . ?
C55 O7 C56 C57 -177.6(5) . . . . ?
C44 O3 C43 C42 -167.4(4) . . . . ?
C10 Si4 N2 Fe1 114.0(3) . . . . ?
C10 Si4 N2 Si3 -48.8(3) . . . . ?
C54 N6 C53 C52 -76.4(5) . . . . ?
C54 N6 C42 C43 160.7(5) . . . . ?
C32 C27 C28 C29 176.7(4) . . . . ?
C32 C27 C26 C25 -176.2(4) . . . . ?
C46 O4 C45 C44 171.8(5) . . . . ?
C3 Si1 N1 Fe1 130.2(3) . . . . ?
C3 Si1 N1 Si2 -41.5(3) . . . . ?
C12 Si4 N2 Fe1 -122.7(3) . . . . ?
C12 Si4 N2 Si3 74.5(3) . . . . ?
C1 Si1 N1 Fe1 12.0(3) . . . . ?
C1 Si1 N1 Si2 -159.7(3) . . . . ?
C45 O4 C46 C47 -177.4(4) . . . . ?
C43 O3 C44 C45 -178.2(4) . . . . ?
C11 Si4 N2 Fe1 -1.3(3) . . . . ?
C11 Si4 N2 Si3 -164.1(3) . . . . ?
C42 N6 C53 C52 163.0(4) . . . . ?
C42 N6 C54 C55 -77.0(6) . . . . ?

loop_
_smtbx_masks_void_nr
_smtbx_masks_void_average_x
_smtbx_masks_void_average_y
_smtbx_masks_void_average_z
_smtbx_masks_void_volume
_smtbx_masks_void_count_electrons
_smtbx_masks_void_content
1 0.000 -0.051 0.833 2478.8 492.3 '4 THF,8 Et2O'
